data_4060038
loop_
_publ_author_name
'Catherine L. Boyd'
'Thierry Toupance'
'Ben R. Tyrrell'
'Benjamin D. Ward'
'Claire R. Wilson'
'Andrew R. Cowley'
'Philip Mountford'

_publ_section_title
;
 Synthesis, Structures, and Reactions of Titanium, Scandium, and
 Yttrium Complexes of Diamino-bis(phenolate) Ligands: Monomeric,
 Dimeric, Neutral, Cationic, and Multiply Bonded Derivatives
;
_journal_name_full Organometallics
_journal_page_first 309
_journal_page_last 330
_journal_paper_doi 10.1021/om0493661
_journal_volume 24
_journal_year 2005
_chemical_compound_source
;
?
;
_chemical_formula_moiety ' C72 H100 N4 O6 Ti2 , 3(C H2 Cl2)'
_chemical_formula_sum 'C75 H106 Cl6 N4 O6 Ti2'
_chemical_formula_weight 1468.21
_chemical_name_systematic
;                                                                               
[Ti2{(2-NC5H4)CH2N{CH2(2-O-4,6-C6H2(t-Bu)2)}2}2(mu-O)2] . 3(CH2Cl2)
;
_space_group_IT_number 2
_symmetry_cell_setting triclinic
_symmetry_space_group_name_Hall '-P 1'
_symmetry_space_group_name_H-M 'P -1'
_atom_sites_solution_hydrogens geom
_atom_sites_solution_primary direct
_cell_angle_alpha 95.4649(5)
_cell_angle_beta 96.8717(6)
_cell_angle_gamma 113.9600(6)
_cell_formula_units_Z 2
_cell_length_a 13.4550(2)
_cell_length_b 15.6131(2)
_cell_length_c 20.7997(3)
_cell_measurement_reflns_used 16787
_cell_measurement_temperature 150
_cell_measurement_theta_max 27.5
_cell_measurement_theta_min 5.0
_cell_volume 3914.1(1)
_computing_cell_refinement
; 
 Denzo/Scalepack (Otwinowski & Minor, 1996) 
;
_computing_data_collection
; 
 COLLECT (Nonius BV, 1997) 
;
_computing_data_reduction
; 
 Denzo/Scalepack (Otwinowski & Minor, 1996) 
;
_computing_molecular_graphics
; 
 CAMERON (Watkin et al 1996) 
;
_computing_publication_material
; 
 CRYSTALS (Watkin et al 2001) 
;
_computing_structure_refinement
; 
 CRYSTALS (Watkin et al 2001) 
;
_computing_structure_solution
; 
 SIR97 (Altomare et al, 1999) 
;
_diffrn_ambient_temperature 150
_diffrn_measured_fraction_theta_full 0.991
_diffrn_measured_fraction_theta_max 0.983
_diffrn_measurement_device_type
; 
Enraf Nonius Kappa CCD 
;
_diffrn_measurement_method '\f & \w scans'
_diffrn_radiation_monochromator graphite
_diffrn_radiation_type 'Mo K\a'
_diffrn_radiation_wavelength 0.71073
_diffrn_reflns_av_R_equivalents 0.03
_diffrn_reflns_limit_h_max 17
_diffrn_reflns_limit_h_min -17
_diffrn_reflns_limit_k_max 20
_diffrn_reflns_limit_k_min -20
_diffrn_reflns_limit_l_max 27
_diffrn_reflns_limit_l_min -27
_diffrn_reflns_number 33022
_diffrn_reflns_theta_full 26.499
_diffrn_reflns_theta_max 27.603
_diffrn_reflns_theta_min 5.121
_diffrn_standards_decay_% 0.00
_diffrn_standards_interval_count 0
_diffrn_standards_interval_time 0
_diffrn_standards_number 0
_exptl_absorpt_coefficient_mu 0.459
_exptl_absorpt_correction_T_max 0.92
_exptl_absorpt_correction_T_min 0.91
_exptl_absorpt_correction_type multi-scan
_exptl_absorpt_process_details
; 
 Denzo/Scalepack (Otwinowski & Minor, 1996) 
;
_exptl_crystal_colour 'pale yellow '
_exptl_crystal_density_diffrn 1.246
_exptl_crystal_density_meas ?
_exptl_crystal_density_method .
_exptl_crystal_description ' block '
_exptl_crystal_F_000 1556.000
_exptl_crystal_size_max 0.34
_exptl_crystal_size_mid 0.20
_exptl_crystal_size_min 0.18
_refine_diff_density_max 0.93
_refine_diff_density_min -0.77
_refine_ls_abs_structure_Flack none
_refine_ls_extinction_coef 0
_refine_ls_extinction_method None
_refine_ls_goodness_of_fit_ref 0.8473
_refine_ls_hydrogen_treatment 'riding model'
_refine_ls_matrix_type full
_refine_ls_number_parameters 839
_refine_ls_number_reflns 9022
_refine_ls_number_restraints 0
_refine_ls_R_factor_all 0.1069
_refine_ls_R_factor_gt 0.0479
_refine_ls_shift/su_max 0.0029
_refine_ls_structure_factor_coef F
_refine_ls_weighting_details
;
Method = Prince modified Chebychev polynomial, (Watkin, 1994) 
 W = [weight] * [1-(deltaF/6*sigmaF)^2]^2 
 
 0.331 -0.475 -0.916E-01 -0.311 
;
_refine_ls_weighting_scheme calc
_refine_ls_wR_factor_all 0.0880
_refine_ls_wR_factor_gt 0.0520
_refine_ls_wR_factor_ref 0.0520
_reflns_limit_h_max 17
_reflns_limit_h_min -17
_reflns_limit_k_max 20
_reflns_limit_k_min -20
_reflns_limit_l_max 27
_reflns_limit_l_min 0
_reflns_number_gt 9022
_reflns_number_total 17863
_reflns_threshold_expression I>3.00u(I)
_cod_depositor_comments
;
The following automatic conversions were performed:
'_symmetry_cell_setting' value 'Triclinic ' changed to 'triclinic'
according to '/home/saulius/struct/CIF-dictionaries/cif_core.dic'
dictionary named 'cif_core.dic' version 2.4.1 from 2010-06-29.

Automatic conversion script
Id: cif_fix_enum 1527 2010-12-29 10:47:43Z saulius 

The following automatic conversions were performed:

'_atom_sites_solution_primary' value 'direct methods' was changed to
'direct'.

'_atom_sites_solution_hydrogens' value 'geometric' was changed to
'geom'.

Automatic conversion script
Id: cif_fix_values 6452 2018-10-05 10:23:21Z andrius 
;
_cod_original_sg_symbol_H-M 'P -1 '
_cod_original_formula_sum ' C75 H106 Cl6 N4 O6 Ti2 '
_cod_database_code 4060038

loop_
_symmetry_equiv_pos_as_xyz
x,y,z
-x,-y,-z

loop_
_atom_site_label
_atom_site_type_symbol
_atom_site_fract_x
_atom_site_fract_y
_atom_site_fract_z
_atom_site_U_iso_or_equiv
_atom_site_occupancy
_atom_site_adp_type
Ti1 Ti 0.44863(5) 0.43329(4) 0.94257(3) 0.0182 1.0000 Uani
O1 O 0.40190(19) 0.30493(16) 0.90043(11) 0.0218 1.0000 Uani
O2 O 0.30764(18) 0.43288(16) 0.92101(11) 0.0213 1.0000 Uani
O3 O 0.46934(18) 0.42926(16) 1.02799(11) 0.0200 1.0000 Uani
N1 N 0.4758(2) 0.47330(19) 0.84050(13) 0.0191 1.0000 Uani
N2 N 0.6143(2) 0.44127(19) 0.92984(13) 0.0198 1.0000 Uani
C1 C 0.4375(3) 0.2638(2) 0.85403(16) 0.0215 1.0000 Uani
C2 C 0.4437(3) 0.1758(2) 0.85849(16) 0.0228 1.0000 Uani
C3 C 0.4888(3) 0.1427(3) 0.81021(17) 0.0253 1.0000 Uani
C4 C 0.5254(3) 0.1892(3) 0.75799(17) 0.0252 1.0000 Uani
C5 C 0.5118(3) 0.2723(2) 0.75324(16) 0.0228 1.0000 Uani
C6 C 0.4675(3) 0.3088(2) 0.79990(16) 0.0199 1.0000 Uani
C7 C 0.3980(3) 0.1168(3) 0.91266(18) 0.0276 1.0000 Uani
C8 C 0.4598(4) 0.1711(3) 0.9809(2) 0.0462 1.0000 Uani
C9 C 0.2745(3) 0.0939(3) 0.9086(2) 0.0410 1.0000 Uani
C10 C 0.4068(5) 0.0221(3) 0.9051(2) 0.0494 1.0000 Uani
C11 C 0.5741(3) 0.1494(3) 0.7058(2) 0.0349 1.0000 Uani
C12 C 0.4936(4) 0.1187(4) 0.6398(2) 0.0550 1.0000 Uani
C13 C 0.5905(7) 0.0633(5) 0.7221(3) 0.0847 1.0000 Uani
C14 C 0.6835(5) 0.2250(5) 0.6977(3) 0.0690 1.0000 Uani
C15 C 0.4367(3) 0.3896(2) 0.78711(17) 0.0240 1.0000 Uani
C16 C 0.2429(3) 0.4277(2) 0.86496(16) 0.0215 1.0000 Uani
C17 C 0.1265(3) 0.3731(2) 0.85432(17) 0.0213 1.0000 Uani
C18 C 0.0654(3) 0.3764(2) 0.79628(16) 0.0214 1.0000 Uani
C19 C 0.1117(3) 0.4280(2) 0.74746(16) 0.0208 1.0000 Uani
C20 C 0.2260(3) 0.4776(2) 0.75800(17) 0.0220 1.0000 Uani
C21 C 0.2913(3) 0.4780(2) 0.81558(17) 0.0217 1.0000 Uani
C22 C 0.0709(3) 0.3130(2) 0.90539(17) 0.0236 1.0000 Uani
C23 C 0.0885(3) 0.3775(3) 0.96984(19) 0.0342 1.0000 Uani
C24 C -0.0540(3) 0.2552(3) 0.8822(2) 0.0322 1.0000 Uani
C25 C 0.1200(3) 0.2409(3) 0.91699(18) 0.0266 1.0000 Uani
C26 C 0.0363(3) 0.4260(2) 0.68494(17) 0.0252 1.0000 Uani
C27 C -0.0226(3) 0.3233(3) 0.6479(2) 0.0339 1.0000 Uani
C28 C -0.0512(3) 0.4589(3) 0.7036(2) 0.0328 1.0000 Uani
C29 C 0.1010(3) 0.4890(3) 0.63919(19) 0.0315 1.0000 Uani
C30 C 0.4156(3) 0.5332(2) 0.82516(17) 0.0213 1.0000 Uani
C31 C 0.5958(3) 0.5313(2) 0.84608(17) 0.0213 1.0000 Uani
C32 C 0.6574(3) 0.4825(2) 0.87976(16) 0.0229 1.0000 Uani
C33 C 0.7519(3) 0.4790(3) 0.86125(18) 0.0271 1.0000 Uani
C34 C 0.8008(3) 0.4295(3) 0.8946(2) 0.0324 1.0000 Uani
C35 C 0.7564(3) 0.3867(3) 0.94611(19) 0.0302 1.0000 Uani
C36 C 0.6642(3) 0.3953(2) 0.96239(17) 0.0255 1.0000 Uani
H31 H 0.4952 0.0815 0.81322 0.0305 1.0000 Uiso
H51 H 0.5348 0.3064 0.71548 0.0270 1.0000 Uiso
H81 H 0.4286 0.1316 1.0148 0.0525 1.0000 Uiso
H82 H 0.5399 0.1852 0.9840 0.0525 1.0000 Uiso
H83 H 0.4517 0.2320 0.9884 0.0525 1.0000 Uiso
H91 H 0.2451 0.0558 0.9437 0.0517 1.0000 Uiso
H92 H 0.2657 0.1545 0.9152 0.0517 1.0000 Uiso
H93 H 0.2327 0.0567 0.8647 0.0517 1.0000 Uiso
H101 H 0.3763 -0.0133 0.9409 0.0670 1.0000 Uiso
H102 H 0.4861 0.0338 0.9075 0.0670 1.0000 Uiso
H103 H 0.3638 -0.0162 0.8616 0.0670 1.0000 Uiso
H121 H 0.5246 0.0929 0.6055 0.0725 1.0000 Uiso
H122 H 0.4212 0.0684 0.6451 0.0725 1.0000 Uiso
H123 H 0.4826 0.1744 0.6263 0.0725 1.0000 Uiso
H131 H 0.6225(7) 0.0403 0.6870 0.1357 1.0000 Uiso
H132 H 0.6417(7) 0.0803 0.7650 0.1357 1.0000 Uiso
H133 H 0.5173(7) 0.0122 0.7254 0.1357 1.0000 Uiso
H141 H 0.7152 0.1992 0.6638 0.0888 1.0000 Uiso
H142 H 0.7360 0.2467 0.7404 0.0888 1.0000 Uiso
H143 H 0.6714 0.2800 0.6834 0.0888 1.0000 Uiso
H151 H 0.3543 0.3628 0.77735 0.0281 1.0000 Uiso
H152 H 0.4674 0.4137 0.74763 0.0281 1.0000 Uiso
H181 H -0.0167 0.3397 0.78899 0.0262 1.0000 Uiso
H201 H 0.2622 0.5135 0.72361 0.0274 1.0000 Uiso
H231 H 0.0522 0.3377 1.00250 0.0419 1.0000 Uiso
H232 H 0.1694 0.4134 0.98710 0.0419 1.0000 Uiso
H233 H 0.0553 0.4232 0.96215 0.0419 1.0000 Uiso
H241 H -0.0861 0.2174 0.9167 0.0380 1.0000 Uiso
H242 H -0.0898 0.2991 0.8743 0.0380 1.0000 Uiso
H243 H -0.0673 0.2113 0.8406 0.0380 1.0000 Uiso
H251 H 0.0835 0.2019 0.95002 0.0338 1.0000 Uiso
H252 H 0.2011 0.2756 0.93368 0.0338 1.0000 Uiso
H253 H 0.1070 0.1984 0.87478 0.0338 1.0000 Uiso
H271 H -0.0719 0.3211 0.6072 0.0389 1.0000 Uiso
H272 H -0.0678 0.2811 0.6767 0.0389 1.0000 Uiso
H273 H 0.0337 0.3011 0.6358 0.0389 1.0000 Uiso
H281 H -0.1001 0.4574 0.6629 0.0428 1.0000 Uiso
H282 H -0.0135 0.5252 0.7282 0.0428 1.0000 Uiso
H283 H -0.0967 0.4158 0.7318 0.0428 1.0000 Uiso
H291 H 0.0492 0.4857 0.59932 0.0382 1.0000 Uiso
H292 H 0.1398 0.5561 0.66235 0.0382 1.0000 Uiso
H293 H 0.1567 0.4668 0.62585 0.0382 1.0000 Uiso
H301 H 0.4391 0.5870 0.86217 0.0271 1.0000 Uiso
H302 H 0.4357 0.5590 0.78401 0.0271 1.0000 Uiso
H311 H 0.6167 0.5952 0.87217 0.0267 1.0000 Uiso
H312 H 0.6147 0.5391 0.80130 0.0267 1.0000 Uiso
H331 H 0.7836 0.5119 0.82462 0.0319 1.0000 Uiso
H341 H 0.8676 0.4245 0.8814 0.0374 1.0000 Uiso
H351 H 0.7907 0.3508 0.97081 0.0363 1.0000 Uiso
H361 H 0.6326 0.3656 1.00009 0.0296 1.0000 Uiso
Ti101 Ti 0.05788(5) 0.05708(4) 0.45722(3) 0.0146 1.0000 Uani
O101 O 0.05213(18) 0.13900(15) 0.3951(1) 0.0180 1.0000 Uani
O102 O 0.19347(17) 0.14468(15) 0.50848(11) 0.0181 1.0000 Uani
O103 O -0.04752(17) 0.05360(15) 0.5025(1) 0.0170 1.0000 Uani
N101 N 0.1692(2) 0.01957(18) 0.39442(13) 0.0171 1.0000 Uani
N102 N -0.0555(2) -0.05262(19) 0.37284(13) 0.0174 1.0000 Uani
C101 C 0.0522(3) 0.1363(2) 0.33026(16) 0.0183 1.0000 Uani
C102 C -0.0135(3) 0.1686(2) 0.29056(16) 0.0200 1.0000 Uani
C103 C -0.0071(3) 0.1636(2) 0.22369(16) 0.0229 1.0000 Uani
C104 C 0.0614(3) 0.1300(2) 0.19491(16) 0.0217 1.0000 Uani
C105 C 0.1268(3) 0.1003(2) 0.23608(16) 0.0211 1.0000 Uani
C106 C 0.1235(3) 0.1031(2) 0.30280(16) 0.0183 1.0000 Uani
C107 C -0.0855(3) 0.2129(2) 0.32003(17) 0.0241 1.0000 Uani
C108 C -0.1741(3) 0.1410(3) 0.3517(2) 0.0337 1.0000 Uani
C109 C -0.0113(3) 0.3001(3) 0.37177(19) 0.0307 1.0000 Uani
C110 C -0.1444(3) 0.2468(3) 0.2681(2) 0.0324 1.0000 Uani
C111 C 0.0731(3) 0.1328(3) 0.12255(17) 0.0286 1.0000 Uani
C112 C 0.0719(5) 0.0380(4) 0.0916(2) 0.0518 1.0000 Uani
C113 C -0.0221(3) 0.1457(3) 0.08235(19) 0.0372 1.0000 Uani
C114 C 0.1811(4) 0.2157(4) 0.1188(2) 0.0533 1.0000 Uani
C115 C 0.2092(3) 0.0861(2) 0.34697(16) 0.0195 1.0000 Uani
C116 C 0.3019(3) 0.1809(2) 0.50426(15) 0.0192 1.0000 Uani
C117 C 0.3733(3) 0.2760(2) 0.53010(16) 0.0198 1.0000 Uani
C118 C 0.4845(3) 0.3071(2) 0.52410(16) 0.0216 1.0000 Uani
C119 C 0.5275(3) 0.2500(2) 0.49319(17) 0.0236 1.0000 Uani
C120 C 0.4541(3) 0.1571(2) 0.46695(16) 0.0206 1.0000 Uani
C121 C 0.3429(3) 0.1218(2) 0.47236(16) 0.0190 1.0000 Uani
C122 C 0.3285(3) 0.3442(2) 0.56011(16) 0.0215 1.0000 Uani
C123 C 0.2475(3) 0.3560(3) 0.50671(18) 0.0285 1.0000 Uani
C124 C 0.2700(3) 0.3057(2) 0.61709(17) 0.0249 1.0000 Uani
C125 C 0.4201(3) 0.4423(2) 0.5879(2) 0.0309 1.0000 Uani
C126 C 0.6490(3) 0.2871(3) 0.48370(18) 0.0273 1.0000 Uani
C127 C 0.6526(4) 0.2994(4) 0.4113(2) 0.0441 1.0000 Uani
C128 C 0.7214(3) 0.3825(3) 0.5267(3) 0.0487 1.0000 Uani
C129 C 0.6977(3) 0.2163(3) 0.4996(2) 0.0395 1.0000 Uani
C130 C 0.2652(3) 0.0227(2) 0.44066(16) 0.0195 1.0000 Uani
C131 C 0.1053(3) -0.0787(2) 0.35998(16) 0.0191 1.0000 Uani
C132 C -0.0112(3) -0.0947(2) 0.33321(16) 0.0196 1.0000 Uani
C133 C -0.0687(3) -0.1503(2) 0.27368(16) 0.0224 1.0000 Uani
C134 C -0.1762(3) -0.1622(3) 0.25331(17) 0.0257 1.0000 Uani
C135 C -0.2229(3) -0.1197(3) 0.29429(17) 0.0250 1.0000 Uani
C136 C -0.1612(3) -0.0674(2) 0.35354(16) 0.0199 1.0000 Uani
H1031 H -0.0539 0.1859 0.19503 0.0271 1.0000 Uiso
H1051 H 0.1775 0.0763 0.21727 0.0245 1.0000 Uiso
H1081 H -0.2192 0.1715 0.3704 0.0461 1.0000 Uiso
H1082 H -0.1375 0.1198 0.3875 0.0461 1.0000 Uiso
H1083 H -0.2231 0.0850 0.3178 0.0461 1.0000 Uiso
H1091 H -0.0577 0.3288 0.39075 0.0397 1.0000 Uiso
H1092 H 0.0274 0.2802 0.40746 0.0397 1.0000 Uiso
H1093 H 0.0446 0.3478 0.35067 0.0397 1.0000 Uiso
H1101 H -0.1897 0.2753 0.2888 0.0468 1.0000 Uiso
H1102 H -0.0888 0.2956 0.2474 0.0468 1.0000 Uiso
H1103 H -0.1938 0.1915 0.2337 0.0468 1.0000 Uiso
H1121 H 0.0794 0.0396 0.0444 0.0686 1.0000 Uiso
H1122 H 0.1349 0.0288 0.1157 0.0686 1.0000 Uiso
H1123 H 0.0007 -0.0157 0.0950 0.0686 1.0000 Uiso
H1131 H -0.0116 0.1466 0.03559 0.0453 1.0000 Uiso
H1132 H -0.0226 0.2070 0.10076 0.0453 1.0000 Uiso
H1133 H -0.0939 0.0920 0.08470 0.0453 1.0000 Uiso
H1141 H 0.1905 0.2185 0.0720 0.0545 1.0000 Uiso
H1142 H 0.1795 0.2759 0.1386 0.0545 1.0000 Uiso
H1143 H 0.2442 0.2074 0.1436 0.0545 1.0000 Uiso
H1151 H 0.2629 0.1488 0.37261 0.0246 1.0000 Uiso
H1152 H 0.2481 0.0601 0.31808 0.0246 1.0000 Uiso
H1181 H 0.5360 0.3743 0.54288 0.0251 1.0000 Uiso
H1201 H 0.4815 0.1144 0.44343 0.0246 1.0000 Uiso
H1231 H 0.2182 0.4003 0.52593 0.0367 1.0000 Uiso
H1232 H 0.2864 0.3823 0.47018 0.0367 1.0000 Uiso
H1233 H 0.1849 0.2927 0.48936 0.0367 1.0000 Uiso
H1241 H 0.2414 0.3506 0.63621 0.0316 1.0000 Uiso
H1242 H 0.3236 0.2989 0.65162 0.0316 1.0000 Uiso
H1243 H 0.2071 0.2424 0.60047 0.0316 1.0000 Uiso
H1251 H 0.3870 0.4839 0.6067 0.0335 1.0000 Uiso
H1252 H 0.4735 0.4366 0.6231 0.0335 1.0000 Uiso
H1253 H 0.4595 0.4709 0.5521 0.0335 1.0000 Uiso
H1271 H 0.7307 0.3237 0.4038 0.0557 1.0000 Uiso
H1272 H 0.6216 0.3457 0.4004 0.0557 1.0000 Uiso
H1273 H 0.6076 0.2368 0.3827 0.0557 1.0000 Uiso
H1281 H 0.7993 0.4042 0.5191 0.0518 1.0000 Uiso
H1282 H 0.7190 0.3757 0.5739 0.0518 1.0000 Uiso
H1283 H 0.6930 0.4302 0.5153 0.0518 1.0000 Uiso
H1291 H 0.7764 0.2419 0.4931 0.0499 1.0000 Uiso
H1292 H 0.6939 0.2064 0.5462 0.0499 1.0000 Uiso
H1293 H 0.6540 0.1545 0.4698 0.0499 1.0000 Uiso
H1301 H 0.2366 -0.0154 0.47582 0.0230 1.0000 Uiso
H1302 H 0.3066 -0.0059 0.41587 0.0230 1.0000 Uiso
H1311 H 0.1031 -0.1236 0.39155 0.0220 1.0000 Uiso
H1312 H 0.1417 -0.0905 0.32305 0.0220 1.0000 Uiso
H1331 H -0.0333 -0.1813 0.24574 0.0258 1.0000 Uiso
H1341 H -0.2191 -0.2007 0.20987 0.0288 1.0000 Uiso
H1351 H -0.3001 -0.1271 0.28093 0.0297 1.0000 Uiso
H1361 H -0.1959 -0.0387 0.38376 0.0234 1.0000 Uiso
C201 C 0.2635(3) 0.3373(3) 0.3166(2) 0.0378 1.0000 Uani
Cl1 Cl 0.38761(9) 0.32720(8) 0.30894(7) 0.0560 1.0000 Uani
Cl2 Cl 0.27843(9) 0.45547(8) 0.31626(6) 0.0450 1.0000 Uani
H2011 H 0.2408 0.3169 0.3587 0.0454 1.0000 Uiso
H2012 H 0.2051 0.2950 0.2789 0.0454 1.0000 Uiso
C202 C 0.5283(6) 0.8011(6) 0.8341(4) 0.0999 1.0000 Uani
Cl3 Cl 0.42725(18) 0.75970(19) 0.76491(9) 0.1091 1.0000 Uani
Cl4 Cl 0.61724(17) 0.92211(15) 0.84793(11) 0.0964 1.0000 Uani
H2021 H 0.4907 0.7866 0.8730 0.1108 1.0000 Uiso
H2022 H 0.5748 0.7652 0.8305 0.1108 1.0000 Uiso
C203 C 0.1810(4) 0.6325(3) 0.8702(2) 0.0420 1.0000 Uani
Cl5 Cl 0.04690(11) 0.6078(1) 0.88257(7) 0.0610 1.0000 Uani
Cl6 Cl 0.27187(12) 0.74777(11) 0.90837(7) 0.0747 1.0000 Uani
H2031 H 0.2050 0.5861 0.8891 0.0546 1.0000 Uiso
H2032 H 0.1825 0.6268 0.8220 0.0546 1.0000 Uiso

loop_
_atom_site_aniso_label
_atom_site_aniso_U_11
_atom_site_aniso_U_22
_atom_site_aniso_U_33
_atom_site_aniso_U_23
_atom_site_aniso_U_13
_atom_site_aniso_U_12
Ti1 0.0172(3) 0.0190(3) 0.0147(3) 0.0001(2) 0.0006(2) 0.0050(2)
O1 0.0229(12) 0.0182(11) 0.0199(12) -0.0002(9) 0.0051(9) 0.005(1)
O2 0.0190(11) 0.0234(12) 0.0178(11) 0.0013(9) 0.0012(9) 0.006(1)
O3 0.0202(11) 0.0198(11) 0.0157(11) 0.0022(9) 0.0015(9) 0.0048(9)
N1 0.0177(13) 0.0188(13) 0.0166(13) -0.0008(11) -0.0005(11) 0.0052(11)
N2 0.0203(14) 0.0179(13) 0.0171(14) 0.0003(11) 0.0003(11) 0.0053(11)
C1 0.0202(16) 0.0227(17) 0.0176(16) -0.0013(13) -0.0004(13) 0.0072(14)
C2 0.0232(17) 0.0243(17) 0.0175(16) 0.0029(13) 0.0009(13) 0.0075(14)
C3 0.0228(17) 0.0288(18) 0.0248(18) 0.0023(15) 0.0011(14) 0.0126(15)
C4 0.0235(17) 0.0304(19) 0.0228(18) 0.0011(15) 0.0034(14) 0.0133(15)
C5 0.0213(17) 0.0265(18) 0.0186(16) 0.0040(14) 0.0022(13) 0.0083(14)
C6 0.0185(15) 0.0203(16) 0.0157(15) -0.0001(13) -0.0012(12) 0.0047(13)
C7 0.0318(19) 0.0229(18) 0.0262(18) 0.0041(14) 0.0071(15) 0.0089(15)
C8 0.059(3) 0.040(2) 0.027(2) 0.0103(18) 0.002(2) 0.008(2)
C9 0.036(2) 0.034(2) 0.050(3) 0.0161(19) 0.0144(19) 0.0083(19)
C10 0.072(3) 0.038(2) 0.048(3) 0.020(2) 0.028(2) 0.026(2)
C11 0.040(2) 0.046(2) 0.033(2) 0.0111(18) 0.0181(17) 0.028(2)
C12 0.060(3) 0.070(3) 0.040(3) -0.003(2) 0.012(2) 0.035(3)
C13 0.148(7) 0.098(5) 0.074(4) 0.040(4) 0.065(4) 0.099(5)
C14 0.051(3) 0.088(4) 0.068(4) 0.000(3) 0.032(3) 0.027(3)
C15 0.0249(17) 0.0228(17) 0.0197(17) -0.0021(14) -0.0012(14) 0.0079(14)
C16 0.0233(17) 0.0200(16) 0.0193(16) -0.0032(13) 0.0007(13) 0.0096(14)
C17 0.0179(16) 0.0196(16) 0.0244(17) -0.0021(13) 0.0032(13) 0.0072(13)
C18 0.0174(15) 0.0201(16) 0.0234(17) -0.0009(13) -0.0004(13) 0.0067(13)
C19 0.0218(16) 0.0179(16) 0.0222(17) -0.0030(13) -0.0012(13) 0.0107(14)
C20 0.0262(17) 0.0176(16) 0.0212(17) 0.0034(13) 0.0032(13) 0.0084(14)
C21 0.0188(16) 0.0200(16) 0.0243(17) -0.0011(13) -0.0000(13) 0.0081(14)
C22 0.0183(16) 0.0250(17) 0.0242(17) 0.0024(14) 0.0076(13) 0.0053(14)
C23 0.034(2) 0.035(2) 0.030(2) -0.0012(16) 0.0112(16) 0.0116(17)
C24 0.0214(18) 0.034(2) 0.039(2) 0.0065(17) 0.0081(16) 0.0082(16)
C25 0.0253(18) 0.0282(19) 0.0263(18) 0.0075(15) 0.0055(14) 0.0102(15)
C26 0.0234(17) 0.0246(18) 0.0253(18) 0.0008(14) -0.0056(14) 0.0111(15)
C27 0.035(2) 0.0256(19) 0.034(2) -0.0029(16) -0.0104(17) 0.0119(17)
C28 0.030(2) 0.031(2) 0.040(2) 0.0058(17) -0.0028(17) 0.0173(17)
C29 0.034(2) 0.031(2) 0.0282(19) 0.0078(16) -0.0019(16) 0.0140(17)
C30 0.0187(16) 0.0180(16) 0.0249(17) 0.0033(13) 0.0013(13) 0.0060(13)
C31 0.0177(16) 0.0210(16) 0.0226(17) 0.0062(13) 0.0050(13) 0.0047(13)
C32 0.0201(16) 0.0215(17) 0.0203(17) -0.0032(13) -0.0008(13) 0.0047(14)
C33 0.0227(17) 0.0302(19) 0.0265(19) 0.0038(15) 0.0057(14) 0.0090(15)
C34 0.0259(19) 0.032(2) 0.039(2) -0.0001(17) 0.0049(16) 0.0137(16)
C35 0.0244(18) 0.0283(19) 0.038(2) 0.0029(16) 0.0005(16) 0.0130(16)
C36 0.0257(17) 0.0231(17) 0.0223(17) -0.0009(14) -0.0017(14) 0.0075(15)
Ti101 0.0150(3) 0.0145(3) 0.0132(3) 0.0014(2) 0.0026(2) 0.0051(2)
O101 0.0216(11) 0.0197(11) 0.0140(11) 0.0031(9) 0.0047(9) 0.0096(9)
O102 0.0158(11) 0.0159(11) 0.0193(11) 0.0004(9) 0.0031(9) 0.0039(9)
O103 0.0168(11) 0.0177(11) 0.0176(11) 0.0027(9) 0.0038(9) 0.0083(9)
N101 0.0155(13) 0.0165(13) 0.0166(13) 0.001(1) -0.001(1) 0.0055(11)
N102 0.0184(13) 0.0169(13) 0.0146(13) 0.003(1) 0.002(1) 0.0055(11)
C101 0.0187(15) 0.0157(15) 0.0177(16) 0.0021(12) 0.0031(12) 0.0047(13)
C102 0.0175(15) 0.0182(16) 0.0234(17) 0.0052(13) 0.0033(13) 0.0062(13)
C103 0.0246(17) 0.0239(17) 0.0198(16) 0.0063(13) 0.0017(13) 0.0096(14)
C104 0.0247(17) 0.0195(16) 0.0149(16) 0.0039(13) 0.0021(13) 0.0034(14)
C105 0.0211(16) 0.0185(16) 0.0214(17) 0.0025(13) 0.0062(13) 0.0056(13)
C106 0.0180(15) 0.0162(15) 0.0193(16) 0.0037(12) 0.0023(12) 0.0060(13)
C107 0.0272(18) 0.0260(18) 0.0252(18) 0.0062(14) 0.0067(14) 0.0162(15)
C108 0.0287(19) 0.035(2) 0.046(2) 0.0133(18) 0.0179(17) 0.0177(17)
C109 0.035(2) 0.0293(19) 0.033(2) 0.0008(16) 0.0017(16) 0.0208(17)
C110 0.036(2) 0.035(2) 0.036(2) 0.0094(17) 0.0036(17) 0.0241(18)
C111 0.0298(19) 0.032(2) 0.0185(17) 0.0027(15) 0.0065(14) 0.0073(16)
C112 0.084(4) 0.059(3) 0.023(2) -0.001(2) 0.000(2) 0.044(3)
C113 0.038(2) 0.051(3) 0.0219(19) 0.0135(18) 0.0035(16) 0.017(2)
C114 0.038(2) 0.074(3) 0.026(2) 0.019(2) 0.0069(18) -0.002(2)
C115 0.0180(15) 0.0219(16) 0.0179(16) 0.0038(13) 0.0036(13) 0.0074(13)
C116 0.0174(15) 0.0231(17) 0.0162(16) 0.0039(13) 0.0041(12) 0.0070(13)
C117 0.0185(15) 0.0209(16) 0.0172(16) 0.0033(13) 0.0018(12) 0.0058(13)
C118 0.0184(16) 0.0196(16) 0.0205(16) 0.0009(13) -0.0002(13) 0.0034(13)
C119 0.0177(16) 0.0251(17) 0.0240(17) 0.0040(14) 0.0025(13) 0.0053(14)
C120 0.0174(15) 0.0236(17) 0.0202(16) 0.0040(13) 0.0036(13) 0.0079(13)
C121 0.0175(15) 0.0208(16) 0.0170(15) 0.0030(13) -0.0000(12) 0.0073(13)
C122 0.0213(16) 0.0179(16) 0.0210(17) 0.0011(13) 0.0040(13) 0.0042(13)
C123 0.036(2) 0.0232(18) 0.0297(19) 0.0028(15) 0.0026(16) 0.0171(16)
C124 0.0284(18) 0.0215(17) 0.0226(17) -0.0031(13) 0.0057(14) 0.0093(14)
C125 0.0271(19) 0.0185(17) 0.038(2) -0.0049(15) 0.0041(16) 0.0028(15)
C126 0.0199(17) 0.0305(19) 0.0267(19) 0.0032(15) 0.0032(14) 0.0063(15)
C127 0.033(2) 0.058(3) 0.042(2) 0.018(2) 0.0165(19) 0.015(2)
C128 0.022(2) 0.041(2) 0.068(3) -0.011(2) 0.011(2) 0.0013(18)
C129 0.0229(19) 0.048(3) 0.049(3) 0.011(2) 0.0074(17) 0.0157(18)
C130 0.0200(16) 0.0189(16) 0.0190(16) 0.0007(13) 0.0022(13) 0.0085(13)
C131 0.0204(16) 0.0153(15) 0.0199(16) -0.0019(13) 0.0004(13) 0.0076(13)
C132 0.0214(16) 0.0155(15) 0.0188(16) 0.0038(12) 0.0009(13) 0.0053(13)
C133 0.0245(17) 0.0204(16) 0.0191(16) -0.0012(13) 0.0028(13) 0.0074(14)
C134 0.0264(18) 0.0276(18) 0.0167(16) 0.0007(14) 0.0001(14) 0.0065(15)
C135 0.0204(16) 0.0273(18) 0.0251(18) 0.0066(14) 0.0012(14) 0.0080(14)
C136 0.0180(15) 0.0170(16) 0.0239(17) 0.0041(13) 0.0039(13) 0.0062(13)
C201 0.033(2) 0.029(2) 0.042(2) 0.0017(17) 0.0082(17) 0.0042(17)
Cl1 0.0364(6) 0.0405(6) 0.0882(9) 0.0123(6) 0.0094(6) 0.0134(5)
Cl2 0.0435(6) 0.0372(5) 0.0540(6) 0.0054(5) 0.0145(5) 0.0155(5)
C202 0.068(4) 0.110(6) 0.099(6) 0.027(5) -0.013(4) 0.020(4)
Cl3 0.1038(14) 0.172(2) 0.0680(11) 0.0058(12) -0.008(1) 0.0836(15)
Cl4 0.0996(13) 0.1035(14) 0.1211(16) 0.0532(12) 0.0463(12) 0.0629(12)
C203 0.044(2) 0.046(2) 0.046(3) 0.005(2) 0.007(2) 0.029(2)
Cl5 0.0465(7) 0.0579(7) 0.0762(9) 0.0063(6) 0.0253(6) 0.0166(6)
Cl6 0.0541(8) 0.0750(9) 0.0594(8) 0.0161(7) -0.0096(6) -0.0044(7)

loop_
_atom_type_symbol
_atom_type_scat_dispersion_real
_atom_type_scat_dispersion_imag
_atom_type_scat_Cromer_Mann_a1
_atom_type_scat_Cromer_Mann_b1
_atom_type_scat_Cromer_Mann_a2
_atom_type_scat_Cromer_Mann_b2
_atom_type_scat_Cromer_Mann_a3
_atom_type_scat_Cromer_Mann_b3
_atom_type_scat_Cromer_Mann_a4
_atom_type_scat_Cromer_Mann_b4
_atom_type_scat_Cromer_Mann_c
_atom_type_scat_source
C 0.0033 0.0016 2.3100 20.8439 1.0200 10.2075 1.5886 0.5687 0.8650 51.6512 0.2156 International_Tables_Vol_IV_Table_2.2B
H 0.0000 0.0000 0.4930 10.5109 0.3229 26.1257 0.1402 3.1424 0.0408 57.7998 0.0030 International_Tables_Vol_IV_Table_2.2B
N 0.0061 0.0033 12.2126 0.0057 3.1322 9.8933 2.0125 28.9975 1.1663 0.5826 -11.5290 International_Tables_Vol_IV_Table_2.2B
O 0.0106 0.0060 3.0485 13.2771 2.2868 5.7011 1.5463 0.3239 0.8670 32.9089 0.2508 International_Tables_Vol_IV_Table_2.2B
Cl 0.1484 0.1585 11.4604 0.0104 7.1964 1.1662 6.2556 18.5194 1.6455 47.7784 -9.5574 International_Tables_Vol_IV_Table_2.2B
Ti 0.2776 0.4457 9.7595 7.8508 7.3558 0.5000 1.6991 35.6338 1.9021 116.1050 1.2807 International_Tables_Vol_IV_Table_2.2B

loop_
_geom_angle_atom_site_label_1
_geom_angle_site_symmetry_1
_geom_angle_atom_site_label_2
_geom_angle_atom_site_label_3
_geom_angle_site_symmetry_3
_geom_angle
_geom_angle_publ_flag
O1 . Ti1 O2 . 94.2(1) yes
O1 . Ti1 O3 . 105.3(1) yes
O2 . Ti1 O3 . 106.51(11) yes
O1 . Ti1 O3 2_667 163.9(1) yes
O2 . Ti1 O3 2_667 96.7(1) yes
O3 . Ti1 O3 2_667 82.91(11) yes
O1 . Ti1 N1 . 85.3(1) yes
O2 . Ti1 N1 . 86.1(1) yes
O3 . Ti1 N1 . 162.6(1) yes
O3 2_667 Ti1 N1 . 83.68(9) yes
O1 . Ti1 N2 . 81.9(1) yes
O2 . Ti1 N2 . 159.0(1) yes
O3 . Ti1 N2 . 94.4(1) yes
O3 2_667 Ti1 N2 . 83.6(1) yes
N1 . Ti1 N2 . 73.1(1) yes
Ti1 . O1 C1 . 134.0(2) yes
Ti1 . O2 C16 . 134.9(2) yes
Ti1 . O3 Ti1 2_667 97.09(11) yes
Ti1 . N1 C15 . 113.9(2) yes
Ti1 . N1 C30 . 107.7(2) yes
C15 . N1 C30 . 109.3(2) yes
Ti1 . N1 C31 . 106.18(19) yes
C15 . N1 C31 . 110.6(3) yes
C30 . N1 C31 . 109.0(3) yes
Ti1 . N2 C32 . 117.0(2) yes
Ti1 . N2 C36 . 123.7(2) yes
C32 . N2 C36 . 118.5(3) yes
O1 . C1 C2 . 121.7(3) yes
O1 . C1 C6 . 118.6(3) yes
C2 . C1 C6 . 119.7(3) yes
C1 . C2 C3 . 117.0(3) yes
C1 . C2 C7 . 121.8(3) yes
C3 . C2 C7 . 121.1(3) yes
C2 . C3 C4 . 124.2(3) yes
C3 . C4 C5 . 116.9(3) yes
C3 . C4 C11 . 122.2(3) yes
C5 . C4 C11 . 120.8(3) yes
C4 . C5 C6 . 121.4(3) yes
C1 . C6 C5 . 120.5(3) yes
C1 . C6 C15 . 119.5(3) yes
C5 . C6 C15 . 119.5(3) yes
C2 . C7 C8 . 111.1(3) yes
C2 . C7 C9 . 109.5(3) yes
C8 . C7 C9 . 109.0(4) yes
C2 . C7 C10 . 112.5(3) yes
C8 . C7 C10 . 107.8(4) yes
C9 . C7 C10 . 106.9(3) yes
C4 . C11 C13 . 113.0(4) yes
C12 . C11 C13 . 107.2(5) yes
C4 . C11 C14 . 109.8(4) yes
C12 . C11 C14 . 109.0(4) yes
C13 . C11 C14 . 108.9(5) yes
N1 . C15 C6 . 117.8(3) yes
O2 . C16 C17 . 121.5(3) yes
O2 . C16 C21 . 119.3(3) yes
C17 . C16 C21 . 119.1(3) yes
C16 . C17 C18 . 117.4(3) yes
C16 . C17 C22 . 120.9(3) yes
C18 . C17 C22 . 121.7(3) yes
C17 . C18 C19 . 124.2(3) yes
C18 . C19 C20 . 117.1(3) yes
C18 . C19 C26 . 119.8(3) yes
C20 . C19 C26 . 123.1(3) yes
C19 . C20 C21 . 121.2(3) yes
C16 . C21 C20 . 120.8(3) yes
C16 . C21 C30 . 119.7(3) yes
C20 . C21 C30 . 119.5(3) yes
C17 . C22 C23 . 109.9(3) yes
C17 . C22 C24 . 112.2(3) yes
C23 . C22 C24 . 108.2(3) yes
C17 . C22 C25 . 109.7(3) yes
C23 . C22 C25 . 110.0(3) yes
C24 . C22 C25 . 106.7(3) yes
C19 . C26 C27 . 108.9(3) yes
C19 . C26 C28 . 109.8(3) yes
C27 . C26 C28 . 108.8(3) yes
C19 . C26 C29 . 112.0(3) yes
C27 . C26 C29 . 108.2(3) yes
C28 . C26 C29 . 109.1(3) yes
N1 . C30 C21 . 112.6(3) yes
N1 . C31 C32 . 109.1(3) yes
N2 . C32 C31 . 114.8(3) yes
N2 . C32 C33 . 121.9(3) yes
C31 . C32 C33 . 123.4(3) yes
C32 . C33 C34 . 118.7(4) yes
C33 . C34 C35 . 119.5(4) yes
C34 . C35 C36 . 118.2(4) yes
N2 . C36 C35 . 123.2(4) yes
O101 . Ti101 O102 . 95.4(1) yes
O101 . Ti101 O103 . 103.1(1) yes
O102 . Ti101 O103 . 106.8(1) yes
O101 . Ti101 O103 2_556 163.41(9) yes
O102 . Ti101 O103 2_556 97.25(9) yes
O103 . Ti101 O103 2_556 83.4(1) yes
O101 . Ti101 N101 . 85.7(1) yes
O102 . Ti101 N101 . 83.88(9) yes
O103 . Ti101 N101 . 165.2(1) yes
O103 2_556 Ti101 N101 . 85.08(9) yes
O101 . Ti101 N102 . 80.84(9) yes
O102 . Ti101 N102 . 157.4(1) yes
O103 . Ti101 N102 . 95.7(1) yes
O103 2_556 Ti101 N102 . 83.35(9) yes
N101 . Ti101 N102 . 73.63(9) yes
Ti101 . O101 C101 . 135.2(2) yes
Ti101 . O102 C116 . 138.1(2) yes
Ti101 . O103 Ti101 2_556 96.6(1) yes
Ti101 . N101 C115 . 112.60(19) yes
Ti101 . N101 C130 . 107.15(19) yes
C115 . N101 C130 . 109.9(2) yes
Ti101 . N101 C131 . 107.76(19) yes
C115 . N101 C131 . 110.8(2) yes
C130 . N101 C131 . 108.4(2) yes
Ti101 . N102 C132 . 117.9(2) yes
Ti101 . N102 C136 . 123.4(2) yes
C132 . N102 C136 . 117.8(3) yes
O101 . C101 C102 . 121.7(3) yes
O101 . C101 C106 . 118.1(3) yes
C102 . C101 C106 . 120.2(3) yes
C101 . C102 C103 . 117.5(3) yes
C101 . C102 C107 . 121.5(3) yes
C103 . C102 C107 . 121.0(3) yes
C102 . C103 C104 . 123.8(3) yes
C103 . C104 C105 . 117.1(3) yes
C103 . C104 C111 . 122.3(3) yes
C105 . C104 C111 . 120.4(3) yes
C104 . C105 C106 . 121.7(3) yes
C101 . C106 C105 . 119.8(3) yes
C101 . C106 C115 . 120.1(3) yes
C105 . C106 C115 . 119.3(3) yes
C102 . C107 C108 . 111.2(3) yes
C102 . C107 C109 . 109.4(3) yes
C108 . C107 C109 . 109.5(3) yes
C102 . C107 C110 . 111.8(3) yes
C108 . C107 C110 . 107.6(3) yes
C109 . C107 C110 . 107.2(3) yes
C104 . C111 C112 . 109.6(3) yes
C104 . C111 C113 . 112.2(3) yes
C112 . C111 C113 . 107.5(3) yes
C104 . C111 C114 . 108.6(3) yes
C112 . C111 C114 . 110.5(4) yes
C113 . C111 C114 . 108.5(3) yes
N101 . C115 C106 . 117.3(3) yes
O102 . C116 C117 . 121.5(3) yes
O102 . C116 C121 . 118.6(3) yes
C117 . C116 C121 . 119.9(3) yes
C116 . C117 C118 . 117.5(3) yes
C116 . C117 C122 . 120.8(3) yes
C118 . C117 C122 . 121.6(3) yes
C117 . C118 C119 . 123.8(3) yes
C118 . C119 C120 . 117.0(3) yes
C118 . C119 C126 . 123.0(3) yes
C120 . C119 C126 . 119.8(3) yes
C119 . C120 C121 . 121.6(3) yes
C116 . C121 C120 . 120.0(3) yes
C116 . C121 C130 . 119.8(3) yes
C120 . C121 C130 . 120.1(3) yes
C117 . C122 C123 . 109.2(3) yes
C117 . C122 C124 . 110.5(3) yes
C123 . C122 C124 . 110.0(3) yes
C117 . C122 C125 . 112.4(3) yes
C123 . C122 C125 . 108.0(3) yes
C124 . C122 C125 . 106.7(3) yes
C119 . C126 C127 . 108.0(3) yes
C119 . C126 C128 . 112.2(3) yes
C127 . C126 C128 . 108.7(4) yes
C119 . C126 C129 . 111.2(3) yes
C127 . C126 C129 . 108.6(3) yes
C128 . C126 C129 . 108.1(3) yes
N101 . C130 C121 . 112.5(3) yes
N101 . C131 C132 . 110.4(3) yes
N102 . C132 C131 . 114.5(3) yes
N102 . C132 C133 . 122.7(3) yes
C131 . C132 C133 . 122.8(3) yes
C132 . C133 C134 . 118.9(3) yes
C133 . C134 C135 . 118.7(3) yes
C134 . C135 C136 . 118.9(3) yes
N102 . C136 C135 . 122.9(3) yes
Cl1 . C201 Cl2 . 111.8(2) yes
Cl3 . C202 Cl4 . 117.1(5) yes
Cl5 . C203 Cl6 . 110.4(2) yes

loop_
_geom_bond_atom_site_label_1
_geom_bond_atom_site_label_2
_geom_bond_site_symmetry_2
_geom_bond_distance
_geom_bond_publ_flag
Ti1 O1 . 1.921(2) yes
Ti1 O2 . 1.894(2) yes
Ti1 O3 . 1.776(2) yes
Ti1 O3 2_667 1.965(2) yes
Ti1 N1 . 2.299(3) yes
Ti1 N2 . 2.231(3) yes
O1 C1 . 1.348(4) yes
O2 C16 . 1.344(4) yes
N1 C15 . 1.498(4) yes
N1 C30 . 1.498(4) yes
N1 C31 . 1.480(4) yes
N2 C32 . 1.343(4) yes
N2 C36 . 1.341(5) yes
C1 C2 . 1.420(5) yes
C1 C6 . 1.398(5) yes
C2 C3 . 1.396(5) yes
C2 C7 . 1.549(5) yes
C3 C4 . 1.392(5) yes
C4 C5 . 1.393(5) yes
C4 C11 . 1.539(5) yes
C5 C6 . 1.390(5) yes
C6 C15 . 1.515(5) yes
C7 C8 . 1.530(5) yes
C7 C9 . 1.540(6) yes
C7 C10 . 1.526(6) yes
C11 C12 . 1.544(6) yes
C11 C13 . 1.509(7) yes
C11 C14 . 1.508(7) yes
C16 C17 . 1.424(5) yes
C16 C21 . 1.412(5) yes
C17 C18 . 1.394(5) yes
C17 C22 . 1.542(5) yes
C18 C19 . 1.403(5) yes
C19 C20 . 1.391(5) yes
C19 C26 . 1.540(5) yes
C20 C21 . 1.396(5) yes
C21 C30 . 1.516(4) yes
C22 C23 . 1.530(5) yes
C22 C24 . 1.537(5) yes
C22 C25 . 1.541(5) yes
C26 C27 . 1.543(5) yes
C26 C28 . 1.537(5) yes
C26 C29 . 1.521(5) yes
C31 C32 . 1.495(5) yes
C32 C33 . 1.392(5) yes
C33 C34 . 1.385(6) yes
C34 C35 . 1.385(6) yes
C35 C36 . 1.378(5) yes
Ti101 O101 . 1.919(2) yes
Ti101 O102 . 1.888(2) yes
Ti101 O103 . 1.780(2) yes
Ti101 O103 2_556 1.953(2) yes
Ti101 N101 . 2.308(3) yes
Ti101 N102 . 2.237(3) yes
O101 C101 . 1.346(4) yes
O102 C116 . 1.351(4) yes
N101 C115 . 1.487(4) yes
N101 C130 . 1.497(4) yes
N101 C131 . 1.476(4) yes
N102 C132 . 1.340(4) yes
N102 C136 . 1.348(4) yes
C101 C102 . 1.408(5) yes
C101 C106 . 1.412(5) yes
C102 C103 . 1.401(5) yes
C102 C107 . 1.548(5) yes
C103 C104 . 1.396(5) yes
C104 C105 . 1.396(5) yes
C104 C111 . 1.535(5) yes
C105 C106 . 1.391(5) yes
C106 C115 . 1.512(4) yes
C107 C108 . 1.535(5) yes
C107 C109 . 1.538(5) yes
C107 C110 . 1.524(5) yes
C111 C112 . 1.549(6) yes
C111 C113 . 1.538(5) yes
C111 C114 . 1.521(6) yes
C116 C117 . 1.409(5) yes
C116 C121 . 1.408(5) yes
C117 C118 . 1.398(5) yes
C117 C122 . 1.538(5) yes
C118 C119 . 1.394(5) yes
C119 C120 . 1.392(5) yes
C119 C126 . 1.541(5) yes
C120 C121 . 1.392(5) yes
C121 C130 . 1.500(4) yes
C122 C123 . 1.539(5) yes
C122 C124 . 1.536(5) yes
C122 C125 . 1.526(4) yes
C126 C127 . 1.540(6) yes
C126 C128 . 1.525(5) yes
C126 C129 . 1.538(6) yes
C131 C132 . 1.509(4) yes
C132 C133 . 1.380(5) yes
C133 C134 . 1.388(5) yes
C134 C135 . 1.385(5) yes
C135 C136 . 1.374(5) yes
C201 Cl1 . 1.764(4) yes
C201 Cl2 . 1.773(4) yes
C202 Cl3 . 1.726(7) yes
C202 Cl4 . 1.750(8) yes
C203 Cl5 . 1.742(4) yes
C203 Cl6 . 1.753(5) yes
